data_7020965
loop_
_publ_author_name
'Jiang, Chunfang'
'Stephan, Douglas W.'

_publ_section_title
;
 Hydrophosphination of vinyl-boranes with phosphinoamines
;
_journal_issue 10
_journal_name_full 'Dalton Transactions'
_journal_page_first 3318
_journal_paper_doi 10.1039/c2dt32677a
_journal_volume 42
_journal_year 2013
_chemical_formula_sum 'C29 H29 B F10 N P'
_chemical_formula_weight 623.31
_chemical_name_systematic
;
?
;
_space_group_IT_number 2
_symmetry_cell_setting triclinic
_symmetry_space_group_name_Hall '-P 1'
_symmetry_space_group_name_H-M 'P -1'
_atom_sites_solution_hydrogens geom
_atom_sites_solution_primary direct
_atom_sites_solution_secondary difmap
_audit_creation_method SHELXL-97
_cell_angle_alpha 88.992(4)
_cell_angle_beta 87.851(5)
_cell_angle_gamma 63.756(4)
_cell_formula_units_Z 2
_cell_length_a 9.8983(15)
_cell_length_b 10.3188(14)
_cell_length_c 15.235(2)
_cell_measurement_reflns_used 9780
_cell_measurement_temperature 150(2)
_cell_measurement_theta_max 27.58
_cell_measurement_theta_min 2.20
_cell_volume 1394.7(3)
_computing_cell_refinement 'Bruker SAINT'
_computing_data_collection 'Bruker APEX2'
_computing_data_reduction 'Bruker SAINT'
_computing_molecular_graphics 'Bruker SHELXTL'
_computing_publication_material 'Bruker SHELXTL'
_computing_structure_refinement 'SHELXL-97 (Sheldrick, 1997)'
_computing_structure_solution 'SHELXS-97 (Sheldrick, 2008)'
_diffrn_ambient_temperature 150(2)
_diffrn_measured_fraction_theta_full 0.975
_diffrn_measured_fraction_theta_max 0.975
_diffrn_measurement_device_type 'Bruker APEX-II CCD'
_diffrn_measurement_method '\f and \w scans'
_diffrn_radiation_monochromator graphite
_diffrn_radiation_source 'fine-focus sealed tube'
_diffrn_radiation_type MoK\a
_diffrn_radiation_wavelength 0.71073
_diffrn_reflns_av_R_equivalents 0.0267
_diffrn_reflns_av_sigmaI/netI 0.0256
_diffrn_reflns_limit_h_max 12
_diffrn_reflns_limit_h_min -12
_diffrn_reflns_limit_k_max 12
_diffrn_reflns_limit_k_min -13
_diffrn_reflns_limit_l_max 19
_diffrn_reflns_limit_l_min -19
_diffrn_reflns_number 22996
_diffrn_reflns_theta_full 27.60
_diffrn_reflns_theta_max 27.60
_diffrn_reflns_theta_min 1.34
_diffrn_standards_number 0
_exptl_absorpt_coefficient_mu 0.187
_exptl_absorpt_correction_T_max 0.9816
_exptl_absorpt_correction_T_min 0.9636
_exptl_absorpt_correction_type none
_exptl_crystal_colour colourless
_exptl_crystal_density_diffrn 1.484
_exptl_crystal_density_method 'not measured'
_exptl_crystal_description block
_exptl_crystal_F_000 640
_exptl_crystal_size_max 0.20
_exptl_crystal_size_mid 0.10
_exptl_crystal_size_min 0.10
_refine_diff_density_max 0.480
_refine_diff_density_min -0.316
_refine_diff_density_rms 0.064
_refine_ls_extinction_method none
_refine_ls_goodness_of_fit_ref 1.063
_refine_ls_hydrogen_treatment constr
_refine_ls_matrix_type full
_refine_ls_number_parameters 384
_refine_ls_number_reflns 6295
_refine_ls_number_restraints 0
_refine_ls_restrained_S_all 1.063
_refine_ls_R_factor_all 0.0490
_refine_ls_R_factor_gt 0.0401
_refine_ls_shift/su_max 0.001
_refine_ls_shift/su_mean 0.000
_refine_ls_structure_factor_coef Fsqd
_refine_ls_weighting_details 'calc w=1/[\s^2^(Fo^2^)+(0.0724P)^2^+0.6133P] where P=(Fo^2^+2Fc^2^)/3'
_refine_ls_weighting_scheme calc
_refine_ls_wR_factor_gt 0.1176
_refine_ls_wR_factor_ref 0.1265
_reflns_number_gt 5317
_reflns_number_total 6295
_reflns_threshold_expression >2sigma(I)
_cod_data_source_file c2dt32677a.txt
_cod_data_source_block cj054_0m
_cod_depositor_comments
;
The following automatic conversions were performed:

'_symmetry_cell_setting' value 'Triclinic' changed to 'triclinic'
according to /home/saulius/struct/CIF-dictionaries/cif_core.dic
dictionary named 'cif_core.dic' version 2.4.2 from 2011-04-26.

Automatic conversion script
Id: cif_fix_values 1891 2012-01-12 08:04:46Z andrius 
;
_cod_original_cell_volume 1394.7(4)
_cod_original_sg_symbol_H-M P-1
_cod_database_code 7020965

loop_
_symmetry_equiv_pos_as_xyz
'x, y, z'
'-x, -y, -z'

loop_
_atom_site_label
_atom_site_type_symbol
_atom_site_fract_x
_atom_site_fract_y
_atom_site_fract_z
_atom_site_U_iso_or_equiv
_atom_site_adp_type
_atom_site_occupancy
_atom_site_symmetry_multiplicity
_atom_site_calc_flag
_atom_site_refinement_flags
C1 C 0.93146(17) 0.74012(17) 0.86682(10) 0.0189(3) Uani 1 1 d .
C2 C 0.89696(18) 0.84714(17) 0.92834(11) 0.0203(3) Uani 1 1 d .
C3 C 0.96536(19) 0.82963(18) 1.00824(11) 0.0218(3) Uani 1 1 d .
C4 C 1.0754(2) 0.69611(19) 1.03109(11) 0.0250(4) Uani 1 1 d .
C5 C 1.1130(2) 0.58335(18) 0.97372(12) 0.0267(4) Uani 1 1 d .
C6 C 1.04126(19) 0.60664(18) 0.89507(11) 0.0233(3) Uani 1 1 d .
C7 C 0.99017(17) 0.66551(16) 0.69754(10) 0.0177(3) Uani 1 1 d .
C8 C 1.11142(19) 0.69910(18) 0.68748(11) 0.0216(3) Uani 1 1 d .
C9 C 1.2343(2) 0.6284(2) 0.63123(12) 0.0267(4) Uani 1 1 d .
C10 C 1.2425(2) 0.5162(2) 0.58096(12) 0.0267(4) Uani 1 1 d .
C11 C 1.1269(2) 0.47734(17) 0.58805(11) 0.0228(3) Uani 1 1 d .
C12 C 1.00517(18) 0.55142(17) 0.64429(11) 0.0202(3) Uani 1 1 d .
C13 C 0.79889(18) 1.00604(16) 0.69058(11) 0.0194(3) Uani 1 1 d .
C14 C 0.8365(2) 1.10121(19) 0.73514(12) 0.0284(4) Uani 1 1 d .
H28 H 0.8355 1.1002 0.7975 0.034 Uiso 1 1 calc R
C15 C 0.8753(2) 1.1977(2) 0.68924(14) 0.0353(4) Uani 1 1 d .
H29 H 0.9011 1.2620 0.7205 0.042 Uiso 1 1 calc R
C16 C 0.8769(2) 1.2011(2) 0.59903(14) 0.0363(5) Uani 1 1 d .
H2 H 0.9018 1.2686 0.5678 0.044 Uiso 1 1 calc R
C17 C 0.8421(3) 1.1054(2) 0.55429(13) 0.0373(5) Uani 1 1 d .
H26 H 0.8435 1.1065 0.4919 0.045 Uiso 1 1 calc R
C18 C 0.8050(2) 1.0074(2) 0.59985(12) 0.0279(4) Uani 1 1 d .
H27 H 0.7835 0.9405 0.5683 0.033 Uiso 1 1 calc R
C19 C 0.72866(18) 0.68655(16) 0.78555(11) 0.0199(3) Uani 1 1 d .
H24 H 0.7129 0.6484 0.7297 0.024 Uiso 1 1 calc R
H25 H 0.7652 0.6068 0.8289 0.024 Uiso 1 1 calc R
C20 C 0.57920(18) 0.81053(16) 0.81961(10) 0.0184(3) Uani 1 1 d .
H3 H 0.5928 0.8307 0.8818 0.022 Uiso 1 1 calc R
C21 C 0.44111(19) 0.77919(18) 0.81820(11) 0.0229(3) Uani 1 1 d .
H8 H 0.3493 0.8695 0.8317 0.027 Uiso 1 1 calc R
H9 H 0.4325 0.7487 0.7582 0.027 Uiso 1 1 calc R
C22 C 0.4478(2) 0.66247(19) 0.88328(12) 0.0276(4) Uani 1 1 d .
H4 H 0.3705 0.6306 0.8687 0.033 Uiso 1 1 calc R
H7 H 0.5477 0.5780 0.8771 0.033 Uiso 1 1 calc R
C23 C 0.4220(2) 0.7134(2) 0.97738(13) 0.0337(4) Uani 1 1 d .
H1 H 0.4308 0.6336 1.0163 0.051 Uiso 1 1 calc R
H5 H 0.3209 0.7936 0.9848 0.051 Uiso 1 1 calc R
H6 H 0.4974 0.7461 0.9921 0.051 Uiso 1 1 calc R
C24 C 0.47858(19) 1.13221(17) 0.81277(12) 0.0244(4) Uani 1 1 d .
H13 H 0.5557 1.1321 0.8534 0.029 Uiso 1 1 calc R
C25 C 0.3450(2) 1.1433(2) 0.87194(13) 0.0326(4) Uani 1 1 d .
H10 H 0.3785 1.0607 0.9123 0.049 Uiso 1 1 calc R
H11 H 0.2656 1.1431 0.8356 0.049 Uiso 1 1 calc R
H12 H 0.3057 1.2332 0.9058 0.049 Uiso 1 1 calc R
C26 C 0.4360(2) 1.26736(19) 0.75512(15) 0.0358(4) Uani 1 1 d .
H14 H 0.3490 1.2820 0.7203 0.054 Uiso 1 1 calc R
H15 H 0.5214 1.2545 0.7156 0.054 Uiso 1 1 calc R
H16 H 0.4103 1.3518 0.7926 0.054 Uiso 1 1 calc R
C27 C 0.47538(19) 0.98404(18) 0.64886(11) 0.0214(3) Uani 1 1 d .
H17 H 0.4938 1.0593 0.6154 0.026 Uiso 1 1 calc R
C28 C 0.3029(2) 1.0407(2) 0.65580(13) 0.0314(4) Uani 1 1 d .
H21 H 0.2783 0.9671 0.6836 0.047 Uiso 1 1 calc R
H22 H 0.2619 1.0620 0.5969 0.047 Uiso 1 1 calc R
H23 H 0.2590 1.1289 0.6913 0.047 Uiso 1 1 calc R
C29 C 0.5479(2) 0.8469(2) 0.59261(12) 0.0271(4) Uani 1 1 d .
H18 H 0.5218 0.7728 0.6182 0.041 Uiso 1 1 calc R
H19 H 0.6577 0.8110 0.5908 0.041 Uiso 1 1 calc R
H20 H 0.5107 0.8691 0.5328 0.041 Uiso 1 1 calc R
N1 N 0.75022(15) 0.91011(13) 0.73704(9) 0.0174(3) Uani 1 1 d .
B1 B 0.8524(2) 0.75014(18) 0.77018(12) 0.0176(3) Uani 1 1 d .
F1 F 0.78648(12) 0.98234(10) 0.91474(7) 0.0290(2) Uani 1 1 d .
F2 F 0.92506(13) 0.94104(11) 1.06393(7) 0.0297(2) Uani 1 1 d .
F3 F 1.14343(13) 0.67554(12) 1.10800(7) 0.0350(3) Uani 1 1 d .
F4 F 1.21893(14) 0.45125(12) 0.99538(7) 0.0406(3) Uani 1 1 d .
F5 F 1.08142(13) 0.48714(11) 0.84427(7) 0.0336(3) Uani 1 1 d .
F6 F 1.11560(12) 0.80517(11) 0.73658(7) 0.0301(2) Uani 1 1 d .
F7 F 1.34695(13) 0.66739(15) 0.62543(9) 0.0440(3) Uani 1 1 d .
F8 F 1.36142(13) 0.44481(14) 0.52668(8) 0.0419(3) Uani 1 1 d .
F9 F 1.13339(13) 0.36578(11) 0.54056(7) 0.0319(3) Uani 1 1 d .
F10 F 0.89939(12) 0.50236(11) 0.64580(7) 0.0317(3) Uani 1 1 d .
P1 P 0.56943(4) 0.96162(4) 0.75281(3) 0.01633(11) Uani 1 1 d .

loop_
_atom_site_aniso_label
_atom_site_aniso_U_11
_atom_site_aniso_U_22
_atom_site_aniso_U_33
_atom_site_aniso_U_23
_atom_site_aniso_U_13
_atom_site_aniso_U_12
C1 0.0174(7) 0.0201(7) 0.0176(8) 0.0014(6) -0.0012(6) -0.0070(6)
C2 0.0194(8) 0.0179(7) 0.0193(8) 0.0032(6) -0.0012(6) -0.0046(6)
C3 0.0264(8) 0.0227(8) 0.0169(8) -0.0032(6) 0.0013(6) -0.0114(7)
C4 0.0258(9) 0.0305(9) 0.0168(8) 0.0038(7) -0.0054(6) -0.0105(7)
C5 0.0250(9) 0.0228(8) 0.0224(9) 0.0040(7) -0.0047(7) -0.0015(7)
C6 0.0253(8) 0.0199(7) 0.0196(8) -0.0015(6) -0.0011(6) -0.0053(6)
C7 0.0192(7) 0.0181(7) 0.0160(7) 0.0039(6) -0.0037(6) -0.0083(6)
C8 0.0227(8) 0.0226(8) 0.0222(8) -0.0022(6) -0.0027(6) -0.0121(6)
C9 0.0228(9) 0.0361(9) 0.0265(9) -0.0028(7) 0.0012(7) -0.0178(7)
C10 0.0235(9) 0.0314(9) 0.0208(9) -0.0037(7) 0.0039(7) -0.0085(7)
C11 0.0283(9) 0.0196(7) 0.0192(8) -0.0026(6) -0.0031(6) -0.0091(7)
C12 0.0229(8) 0.0206(7) 0.0197(8) 0.0022(6) -0.0030(6) -0.0119(6)
C13 0.0207(8) 0.0179(7) 0.0208(8) 0.0039(6) -0.0014(6) -0.0097(6)
C14 0.0411(11) 0.0292(9) 0.0224(9) 0.0010(7) -0.0017(7) -0.0224(8)
C15 0.0516(12) 0.0334(10) 0.0340(11) 0.0011(8) -0.0031(9) -0.0305(9)
C16 0.0498(12) 0.0369(10) 0.0353(11) 0.0104(8) -0.0011(9) -0.0314(10)
C17 0.0547(13) 0.0494(12) 0.0225(9) 0.0072(8) -0.0011(8) -0.0367(11)
C18 0.0372(10) 0.0344(9) 0.0215(9) 0.0009(7) 0.0000(7) -0.0245(8)
C19 0.0217(8) 0.0165(7) 0.0209(8) 0.0024(6) -0.0010(6) -0.0081(6)
C20 0.0216(8) 0.0174(7) 0.0160(7) 0.0035(6) -0.0003(6) -0.0086(6)
C21 0.0227(8) 0.0253(8) 0.0227(9) 0.0025(7) 0.0009(6) -0.0128(7)
C22 0.0294(9) 0.0243(8) 0.0318(10) 0.0038(7) 0.0051(7) -0.0150(7)
C23 0.0353(10) 0.0325(9) 0.0307(10) 0.0068(8) 0.0032(8) -0.0131(8)
C24 0.0233(8) 0.0167(7) 0.0287(9) -0.0013(6) -0.0026(7) -0.0044(6)
C25 0.0296(10) 0.0262(9) 0.0344(11) -0.0047(8) 0.0051(8) -0.0057(7)
C26 0.0346(10) 0.0179(8) 0.0498(13) 0.0038(8) -0.0033(9) -0.0068(7)
C27 0.0246(8) 0.0258(8) 0.0159(8) 0.0046(6) -0.0054(6) -0.0129(7)
C28 0.0247(9) 0.0376(10) 0.0316(10) 0.0081(8) -0.0109(7) -0.0130(8)
C29 0.0342(10) 0.0332(9) 0.0197(8) -0.0010(7) -0.0024(7) -0.0202(8)
N1 0.0184(6) 0.0160(6) 0.0184(7) 0.0031(5) -0.0023(5) -0.0083(5)
B1 0.0189(8) 0.0162(7) 0.0171(8) 0.0007(6) -0.0025(6) -0.0071(6)
F1 0.0340(6) 0.0182(5) 0.0229(5) -0.0011(4) -0.0062(4) -0.0002(4)
F2 0.0417(6) 0.0263(5) 0.0199(5) -0.0040(4) -0.0025(4) -0.0137(5)
F3 0.0396(6) 0.0388(6) 0.0210(5) 0.0039(5) -0.0134(4) -0.0115(5)
F4 0.0418(7) 0.0269(6) 0.0304(6) 0.0030(5) -0.0137(5) 0.0063(5)
F5 0.0425(7) 0.0198(5) 0.0231(5) -0.0014(4) -0.0071(5) 0.0008(4)
F6 0.0294(6) 0.0352(6) 0.0338(6) -0.0121(5) 0.0027(4) -0.0214(5)
F7 0.0334(6) 0.0634(8) 0.0496(8) -0.0204(6) 0.0143(5) -0.0349(6)
F8 0.0315(6) 0.0516(7) 0.0408(7) -0.0197(6) 0.0164(5) -0.0174(5)
F9 0.0378(6) 0.0269(5) 0.0315(6) -0.0127(4) 0.0048(5) -0.0147(5)
F10 0.0335(6) 0.0316(5) 0.0396(6) -0.0143(5) 0.0100(5) -0.0234(5)
P1 0.0177(2) 0.01517(19) 0.0157(2) 0.00232(14) -0.00207(15) -0.00675(15)

loop_
_atom_type_symbol
_atom_type_description
_atom_type_scat_dispersion_real
_atom_type_scat_dispersion_imag
_atom_type_scat_source
C C 0.0033 0.0016 'International Tables Vol C Tables 4.2.6.8 and 6.1.1.4'
H H 0.0000 0.0000 'International Tables Vol C Tables 4.2.6.8 and 6.1.1.4'
N N 0.0061 0.0033 'International Tables Vol C Tables 4.2.6.8 and 6.1.1.4'
B B 0.0013 0.0007 'International Tables Vol C Tables 4.2.6.8 and 6.1.1.4'
F F 0.0171 0.0103 'International Tables Vol C Tables 4.2.6.8 and 6.1.1.4'
P P 0.1023 0.0942 'International Tables Vol C Tables 4.2.6.8 and 6.1.1.4'

loop_
_geom_angle_atom_site_label_1
_geom_angle_atom_site_label_2
_geom_angle_atom_site_label_3
_geom_angle
C2 C1 C6 112.36(14)
C2 C1 B1 128.45(14)
C6 C1 B1 119.06(14)
F1 C2 C1 120.87(14)
F1 C2 C3 113.98(14)
C1 C2 C3 125.14(15)
F2 C3 C4 119.53(15)
F2 C3 C2 120.93(15)
C4 C3 C2 119.53(15)
F3 C4 C5 120.54(15)
F3 C4 C3 120.99(16)
C5 C4 C3 118.47(15)
F4 C5 C4 119.42(15)
F4 C5 C6 120.93(15)
C4 C5 C6 119.64(15)
F5 C6 C5 115.34(14)
F5 C6 C1 119.83(14)
C5 C6 C1 124.81(15)
C12 C7 C8 112.68(14)
C12 C7 B1 126.05(14)
C8 C7 B1 121.17(14)
F6 C8 C9 115.59(14)
F6 C8 C7 119.84(15)
C9 C8 C7 124.55(15)
F7 C9 C10 119.31(16)
F7 C9 C8 120.89(15)
C10 C9 C8 119.80(15)
F8 C10 C11 120.53(16)
F8 C10 C9 120.92(16)
C11 C10 C9 118.54(16)
F9 C11 C10 119.74(15)
F9 C11 C12 120.24(15)
C10 C11 C12 120.02(15)
F10 C12 C11 114.38(14)
F10 C12 C7 121.20(14)
C11 C12 C7 124.40(15)
C18 C13 C14 118.48(15)
C18 C13 N1 120.11(14)
C14 C13 N1 121.39(15)
C15 C14 C13 120.47(17)
C15 C14 H28 119.8
C13 C14 H28 119.8
C16 C15 C14 120.64(17)
C16 C15 H29 119.7
C14 C15 H29 119.7
C15 C16 C17 119.19(17)
C15 C16 H2 120.4
C17 C16 H2 120.4
C16 C17 C18 120.39(18)
C16 C17 H26 119.8
C18 C17 H26 119.8
C13 C18 C17 120.78(16)
C13 C18 H27 119.6
C17 C18 H27 119.6
C20 C19 B1 108.31(12)
C20 C19 H24 110.0
B1 C19 H24 110.0
C20 C19 H25 110.0
B1 C19 H25 110.0
H24 C19 H25 108.4
C21 C20 C19 115.06(13)
C21 C20 P1 115.94(11)
C19 C20 P1 101.95(10)
C21 C20 H3 107.8
C19 C20 H3 107.8
P1 C20 H3 107.8
C22 C21 C20 113.60(14)
C22 C21 H8 108.8
C20 C21 H8 108.8
C22 C21 H9 108.8
C20 C21 H9 108.8
H8 C21 H9 107.7
C23 C22 C21 112.89(15)
C23 C22 H4 109.0
C21 C22 H4 109.0
C23 C22 H7 109.0
C21 C22 H7 109.0
H4 C22 H7 107.8
C22 C23 H1 109.5
C22 C23 H5 109.5
H1 C23 H5 109.5
C22 C23 H6 109.5
H1 C23 H6 109.5
H5 C23 H6 109.5
C25 C24 C26 111.45(15)
C25 C24 P1 112.96(12)
C26 C24 P1 114.41(13)
C25 C24 H13 105.7
C26 C24 H13 105.7
P1 C24 H13 105.7
C24 C25 H10 109.5
C24 C25 H11 109.5
H10 C25 H11 109.5
C24 C25 H12 109.5
H10 C25 H12 109.5
H11 C25 H12 109.5
C24 C26 H14 109.5
C24 C26 H15 109.5
H14 C26 H15 109.5
C24 C26 H16 109.5
H14 C26 H16 109.5
H15 C26 H16 109.5
C29 C27 C28 110.92(14)
C29 C27 P1 111.81(12)
C28 C27 P1 115.77(12)
C29 C27 H17 105.8
C28 C27 H17 105.8
P1 C27 H17 105.8
C27 C28 H21 109.5
C27 C28 H22 109.5
H21 C28 H22 109.5
C27 C28 H23 109.5
H21 C28 H23 109.5
H22 C28 H23 109.5
C27 C29 H18 109.5
C27 C29 H19 109.5
H18 C29 H19 109.5
C27 C29 H20 109.5
H18 C29 H20 109.5
H19 C29 H20 109.5
C13 N1 B1 127.56(13)
C13 N1 P1 118.51(10)
B1 N1 P1 113.77(10)
N1 B1 C19 101.88(12)
N1 B1 C7 109.70(12)
C19 B1 C7 116.64(13)
N1 B1 C1 114.74(12)
C19 B1 C1 106.91(13)
C7 B1 C1 107.19(12)
N1 P1 C20 98.42(7)
N1 P1 C27 111.42(7)
C20 P1 C27 115.07(8)
N1 P1 C24 111.74(7)
C20 P1 C24 111.80(8)
C27 P1 C24 108.22(8)

loop_
_geom_bond_atom_site_label_1
_geom_bond_atom_site_label_2
_geom_bond_distance
C1 C2 1.376(2)
C1 C6 1.398(2)
C1 B1 1.673(2)
C2 F1 1.3575(18)
C2 C3 1.385(2)
C3 F2 1.3431(19)
C3 C4 1.375(2)
C4 F3 1.3397(19)
C4 C5 1.373(2)
C5 F4 1.3463(19)
C5 C6 1.379(2)
C6 F5 1.3618(19)
C7 C12 1.391(2)
C7 C8 1.392(2)
C7 B1 1.647(2)
C8 F6 1.3529(18)
C8 C9 1.380(2)
C9 F7 1.3417(19)
C9 C10 1.370(2)
C10 F8 1.339(2)
C10 C11 1.370(2)
C11 F9 1.3465(18)
C11 C12 1.379(2)
C12 F10 1.3490(18)
C13 C18 1.381(2)
C13 C14 1.389(2)
C13 N1 1.4438(19)
C14 C15 1.387(2)
C14 H28 0.9500
C15 C16 1.374(3)
C15 H29 0.9500
C16 C17 1.380(3)
C16 H2 0.9500
C17 C18 1.386(2)
C17 H26 0.9500
C18 H27 0.9500
C19 C20 1.545(2)
C19 B1 1.634(2)
C19 H24 0.9900
C19 H25 0.9900
C20 C21 1.538(2)
C20 P1 1.8149(15)
C20 H3 1.0000
C21 C22 1.527(2)
C21 H8 0.9900
C21 H9 0.9900
C22 C23 1.509(3)
C22 H4 0.9900
C22 H7 0.9900
C23 H1 0.9800
C23 H5 0.9800
C23 H6 0.9800
C24 C25 1.534(3)
C24 C26 1.536(2)
C24 P1 1.8267(17)
C24 H13 1.0000
C25 H10 0.9800
C25 H11 0.9800
C25 H12 0.9800
C26 H14 0.9800
C26 H15 0.9800
C26 H16 0.9800
C27 C29 1.533(2)
C27 C28 1.540(2)
C27 P1 1.8264(17)
C27 H17 1.0000
C28 H21 0.9800
C28 H22 0.9800
C28 H23 0.9800
C29 H18 0.9800
C29 H19 0.9800
C29 H20 0.9800
N1 B1 1.592(2)
N1 P1 1.6352(14)

loop_
_geom_torsion_atom_site_label_1
_geom_torsion_atom_site_label_2
_geom_torsion_atom_site_label_3
_geom_torsion_atom_site_label_4
_geom_torsion
C6 C1 C2 F1 -176.18(14)
B1 C1 C2 F1 -0.3(3)
C6 C1 C2 C3 2.5(2)
B1 C1 C2 C3 178.35(15)
F1 C2 C3 F2 -1.9(2)
C1 C2 C3 F2 179.37(15)
F1 C2 C3 C4 177.73(15)
C1 C2 C3 C4 -1.0(3)
F2 C3 C4 F3 -0.2(3)
C2 C3 C4 F3 -179.80(15)
F2 C3 C4 C5 178.95(15)
C2 C3 C4 C5 -0.7(3)
F3 C4 C5 F4 0.1(3)
C3 C4 C5 F4 -179.04(16)
F3 C4 C5 C6 179.73(16)
C3 C4 C5 C6 0.6(3)
F4 C5 C6 F5 2.3(3)
C4 C5 C6 F5 -177.31(16)
F4 C5 C6 C1 -179.23(17)
C4 C5 C6 C1 1.1(3)
C2 C1 C6 F5 175.83(14)
B1 C1 C6 F5 -0.5(2)
C2 C1 C6 C5 -2.5(3)
B1 C1 C6 C5 -178.84(16)
C12 C7 C8 F6 -178.19(14)
B1 C7 C8 F6 -1.5(2)
C12 C7 C8 C9 0.0(2)
B1 C7 C8 C9 176.72(16)
F6 C8 C9 F7 -1.7(3)
C7 C8 C9 F7 -179.92(16)
F6 C8 C9 C10 177.85(16)
C7 C8 C9 C10 -0.4(3)
F7 C9 C10 F8 0.3(3)
C8 C9 C10 F8 -179.18(16)
F7 C9 C10 C11 179.65(16)
C8 C9 C10 C11 0.1(3)
F8 C10 C11 F9 0.5(3)
C9 C10 C11 F9 -178.82(16)
F8 C10 C11 C12 179.86(16)
C9 C10 C11 C12 0.5(3)
F9 C11 C12 F10 -0.2(2)
C10 C11 C12 F10 -179.61(15)
F9 C11 C12 C7 178.34(15)
C10 C11 C12 C7 -1.0(3)
C8 C7 C12 F10 179.21(14)
B1 C7 C12 F10 2.7(2)
C8 C7 C12 C11 0.7(2)
B1 C7 C12 C11 -175.81(15)
C18 C13 C14 C15 1.6(3)
N1 C13 C14 C15 -176.61(17)
C13 C14 C15 C16 0.2(3)
C14 C15 C16 C17 -1.2(3)
C15 C16 C17 C18 0.4(3)
C14 C13 C18 C17 -2.5(3)
N1 C13 C18 C17 175.80(18)
C16 C17 C18 C13 1.5(3)
B1 C19 C20 C21 167.04(13)
B1 C19 C20 P1 40.70(14)
C19 C20 C21 C22 67.75(19)
P1 C20 C21 C22 -173.45(12)
C20 C21 C22 C23 72.92(19)
C18 C13 N1 B1 91.4(2)
C14 C13 N1 B1 -90.4(2)
C18 C13 N1 P1 -83.59(18)
C14 C13 N1 P1 94.62(17)
C13 N1 B1 C19 -161.56(14)
P1 N1 B1 C19 13.62(14)
C13 N1 B1 C7 -37.4(2)
P1 N1 B1 C7 137.81(11)
C13 N1 B1 C1 83.34(19)
P1 N1 B1 C1 -101.48(13)
C20 C19 B1 N1 -35.28(15)
C20 C19 B1 C7 -154.69(13)
C20 C19 B1 C1 85.44(15)
C12 C7 B1 N1 -110.64(17)
C8 C7 B1 N1 73.10(18)
C12 C7 B1 C19 4.5(2)
C8 C7 B1 C19 -171.79(14)
C12 C7 B1 C1 124.18(16)
C8 C7 B1 C1 -52.07(18)
C2 C1 B1 N1 14.3(2)
C6 C1 B1 N1 -170.11(14)
C2 C1 B1 C19 -97.89(18)
C6 C1 B1 C19 77.74(18)
C2 C1 B1 C7 136.34(16)
C6 C1 B1 C7 -48.03(18)
C13 N1 P1 C20 -175.48(12)
B1 N1 P1 C20 8.87(12)
C13 N1 P1 C27 63.31(13)
B1 N1 P1 C27 -112.34(11)
C13 N1 P1 C24 -57.89(14)
B1 N1 P1 C24 126.46(11)
C21 C20 P1 N1 -155.12(12)
C19 C20 P1 N1 -29.35(11)
C21 C20 P1 C27 -36.64(15)
C19 C20 P1 C27 89.13(12)
C21 C20 P1 C24 87.33(13)
C19 C20 P1 C24 -146.90(10)
C29 C27 P1 N1 54.94(13)
C28 C27 P1 N1 -176.72(12)
C29 C27 P1 C20 -55.99(14)
C28 C27 P1 C20 72.35(14)
C29 C27 P1 C24 178.17(11)
C28 C27 P1 C24 -53.49(14)
C25 C24 P1 N1 -147.81(13)
C26 C24 P1 N1 83.26(14)
C25 C24 P1 C20 -38.58(15)
C26 C24 P1 C20 -167.51(13)
C25 C24 P1 C27 89.15(14)
C26 C24 P1 C27 -39.78(15)
